data_8103013
loop_
_publ_author_name
'Harald Euler'
'Bruno Barbier'
'Alke Meents'
'Armin Kirfel'

_publ_section_title
;
 Refinement of the crystal structure of potassium hexaaquairon(II)
 sulfate, K2[Fe(H2O)6](SO4)2 and potassium hexaaquazinc(II) sulfate,
 K2[Zn(H2O)6](SO4)2
;
_journal_issue 2
_journal_name_full 'Zeitschrift f\"ur Kristallographie - New Crystal Structures'
_journal_page_first 171
_journal_paper_doi 10.1524/ncrs.2009.0077
_journal_volume 224
_journal_year 2009
_chemical_formula_moiety '(K 1+), Fe 2+, (SO4 2-)2, 6(H2O)'
_chemical_formula_sum 'Fe H12 K2 O14 S2'
_chemical_formula_weight 434.27
_chemical_name_systematic
; 
 Potassium Hexa-Aquairon(II) sulfate 
;
_space_group_IT_number 14
_symmetry_cell_setting monoclinic
_symmetry_space_group_name_Hall '-P 2yab'
_symmetry_space_group_name_H-M 'P 1 21/a 1'
_atom_sites_solution_hydrogens geom
_atom_sites_solution_primary direct
_atom_sites_solution_secondary difmap
_audit_creation_method 'manual editing of SHELXL-97 -output file'
_cell_angle_alpha 90.00
_cell_angle_beta 104.536(7)
_cell_angle_gamma 90.00
_cell_formula_units_Z 2
_cell_length_a 9.0651(10)
_cell_length_b 12.2520(10)
_cell_length_c 6.1646(5)
_cell_measurement_reflns_used 489
_cell_measurement_temperature 295(2)
_cell_volume 662.76(11)
_computing_cell_refinement 'APEX2 (BRUKER-AXS, 2006)'
_computing_data_collection 'APEX2 (BRUKER-AXS, 2006)'
_computing_data_reduction 'APEX2 (BRUKER-AXS, 2006)'
_computing_molecular_graphics 'DIAMOND v3.1 [8]'
_computing_publication_material 'SHELXL-97 (Sheldrick, 1997) [7]'
_computing_structure_refinement 'SHELXL-97 (Sheldrick, 1997) [7]'
_computing_structure_solution 'SHELXS-97 (Sheldrick, 1990)'
_diffrn_ambient_temperature 295(2)
_diffrn_detector_area_resol_mean 66.666
_diffrn_measured_fraction_theta_full 0.916
_diffrn_measured_fraction_theta_max 0.916
_diffrn_measurement_device_type 'BRUKER-AXS X8APEXII'
_diffrn_measurement_method phi/omega
_diffrn_radiation_monochromator graphite
_diffrn_radiation_source 'fine-focus sealed tube'
_diffrn_radiation_type MoK\a
_diffrn_radiation_wavelength 0.71069
_diffrn_reflns_av_R_equivalents 0.0255
_diffrn_reflns_av_sigmaI/netI 0.0170
_diffrn_reflns_limit_h_max 13
_diffrn_reflns_limit_h_min -14
_diffrn_reflns_limit_k_max 18
_diffrn_reflns_limit_k_min -19
_diffrn_reflns_limit_l_max 9
_diffrn_reflns_limit_l_min -9
_diffrn_reflns_number 11007
_diffrn_reflns_theta_full 35.11
_diffrn_reflns_theta_max 35.11
_diffrn_reflns_theta_min 4.06
_diffrn_standards_number none
_exptl_absorpt_coefficient_mu 2.148
_exptl_absorpt_correction_T_max 0.738
_exptl_absorpt_correction_T_min 0.6282
_exptl_absorpt_correction_type multi-scan
_exptl_absorpt_process_details 'BRUKER SADABS'
_exptl_crystal_colour 'light greenish blue'
_exptl_crystal_density_diffrn 2.176
_exptl_crystal_density_method 'not measured'
_exptl_crystal_description sphere
_exptl_crystal_F_000 440
_exptl_crystal_size_max 0.23
_exptl_crystal_size_mid 0.23
_exptl_crystal_size_min 0.23
_refine_diff_density_max 0.493
_refine_diff_density_min -0.401
_refine_diff_density_rms 0.057
_refine_ls_extinction_coef 0.020(3)
_refine_ls_extinction_expression Fc^*^=kFc[1+0.001xFc^2^\l^3^/sin(2\q)]^-1/4^
_refine_ls_extinction_method SHELXL
_refine_ls_goodness_of_fit_ref 1.037
_refine_ls_hydrogen_treatment refall
_refine_ls_matrix_type full
_refine_ls_number_parameters 113
_refine_ls_number_reflns 2693
_refine_ls_number_restraints 0
_refine_ls_restrained_S_all 1.037
_refine_ls_R_factor_all 0.0211
_refine_ls_R_factor_gt 0.0199
_refine_ls_shift/su_max 0.001
_refine_ls_shift/su_mean 0.000
_refine_ls_structure_factor_coef Fsqd
_refine_ls_weighting_details 'calc w=1/[\s^2^(Fo^2^)+(0.0297P)^2^+0.1643P] where P=(Fo^2^+2Fc^2^)/3'
_refine_ls_weighting_scheme calc
_refine_ls_wR_factor_gt 0.0544
_refine_ls_wR_factor_ref 0.0551
_reflns_number_gt 2581
_reflns_number_total 2693
_reflns_threshold_expression >2sigma(I)
_cod_data_source_file 409984.cff
_cod_data_source_block kfes
_cod_depositor_comments
;
The following automatic conversions were performed:
'_exptl_absorpt_correction_type' value 'multi scan' changed to
'multi-scan' according to
'/home/saulius/struct/CIF-dictionaries/cif_core.dic' dictionary named
'cif_core.dic' version 2.4.1 from 2010-06-29.

Automatic conversion script
Id: cif_fix_enum 1555 2011-01-17 13:19:09Z saulius 
;
_cod_original_sg_symbol_H-M 'P 21/a'
_cod_original_formula_sum 'H12 K2 Fe O14 S2'
_cod_database_code 8103013

loop_
_symmetry_equiv_pos_as_xyz
'x, y, z'
'-x+1/2, y+1/2, -z'
'-x, -y, -z'
'x-1/2, -y-1/2, z'

loop_
_atom_site_label
_atom_site_type_symbol
_atom_site_fract_x
_atom_site_fract_y
_atom_site_fract_z
_atom_site_U_iso_or_equiv
_atom_site_adp_type
_atom_site_occupancy
_atom_site_symmetry_multiplicity
_atom_site_Wyckoff_symbol
_atom_site_calc_flag
_atom_site_refinement_flags
_atom_site_disorder_assembly
_atom_site_disorder_group
Fe Fe 0.0000 0.0000 0.0000 0.01729(5) Uani 1 2 a d S . .
S S 0.41178(2) 0.134992(17) 0.72661(3) 0.01907(6) Uani 1 4 e d . . .
O1 O 0.40647(11) 0.22938(7) 0.57602(14) 0.03555(18) Uani 1 4 e d . . .
O2 O 0.55546(9) 0.07640(9) 0.74991(17) 0.0421(2) Uani 1 4 e d . . .
O3 O 0.28553(8) 0.06112(6) 0.62209(13) 0.02625(14) Uani 1 4 e d . . .
O4 O 0.39594(9) 0.17214(6) 0.94769(12) 0.02898(14) Uani 1 4 e d . . .
O5 O 0.17282(8) 0.11376(6) 0.17119(13) 0.02676(14) Uani 1 4 e d . . .
O6 O -0.17256(8) 0.11678(6) 0.03126(13) 0.02503(13) Uani 1 4 e d . . .
O7 O -0.00410(9) -0.07084(6) 0.30219(13) 0.02599(13) Uani 1 4 e d . . .
K K 0.13294(3) 0.34616(2) 0.34168(4) 0.03143(6) Uani 1 4 e d . . .
H1 H 0.208(2) 0.0913(16) 0.283(4) 0.046(5) Uiso 1 4 e d . . .
H2 H 0.242(2) 0.1242(15) 0.099(3) 0.037(4) Uiso 1 4 e d . . .
H3 H -0.256(2) 0.1076(15) -0.054(3) 0.040(4) Uiso 1 4 e d . . .
H4 H -0.150(2) 0.1768(15) 0.003(3) 0.039(4) Uiso 1 4 e d . . .
H5 H -0.075(3) -0.0666(17) 0.338(4) 0.056(6) Uiso 1 4 e d . . .
H6 H 0.026(2) -0.1347(17) 0.334(3) 0.047(5) Uiso 1 4 e d . . .

loop_
_atom_site_aniso_label
_atom_site_aniso_U_11
_atom_site_aniso_U_22
_atom_site_aniso_U_33
_atom_site_aniso_U_23
_atom_site_aniso_U_13
_atom_site_aniso_U_12
Fe 0.01629(8) 0.01734(8) 0.01800(8) 0.00037(5) 0.00386(6) -0.00107(5)
S 0.01743(9) 0.02045(10) 0.01946(10) -0.00198(6) 0.00482(7) -0.00261(6)
O1 0.0529(5) 0.0270(3) 0.0260(3) 0.0022(3) 0.0084(3) -0.0133(3)
O2 0.0213(3) 0.0567(5) 0.0457(5) -0.0110(4) 0.0032(3) 0.0099(3)
O3 0.0229(3) 0.0267(3) 0.0298(3) -0.0058(2) 0.0077(2) -0.0084(2)
O4 0.0394(4) 0.0278(3) 0.0215(3) -0.0045(2) 0.0109(3) -0.0032(3)
O5 0.0241(3) 0.0313(3) 0.0232(3) -0.0006(3) 0.0030(2) -0.0075(2)
O6 0.0216(3) 0.0234(3) 0.0303(3) 0.0009(2) 0.0069(2) 0.0021(2)
O7 0.0315(3) 0.0242(3) 0.0255(3) 0.0036(2) 0.0131(3) 0.0031(2)
K 0.03424(11) 0.03197(11) 0.03042(11) -0.00037(8) 0.01247(9) -0.00259(8)

loop_
_atom_type_symbol
_atom_type_description
_atom_type_scat_dispersion_real
_atom_type_scat_dispersion_imag
_atom_type_scat_source
K K 0.2009 0.2494 'International Tables Vol C Tables 4.2.6.8 and 6.1.1.4'
Fe Fe 0.3463 0.8444 'International Tables Vol C Tables 4.2.6.8 and 6.1.1.4'
S S 0.1246 0.1234 'International Tables Vol C Tables 4.2.6.8 and 6.1.1.4'
O O 0.0106 0.0060 'International Tables Vol C Tables 4.2.6.8 and 6.1.1.4'
H H 0.0000 0.0000 'International Tables Vol C Tables 4.2.6.8 and 6.1.1.4'

loop_
_geom_angle_atom_site_label_1
_geom_angle_atom_site_label_2
_geom_angle_atom_site_label_3
_geom_angle
_geom_angle_site_symmetry_1
_geom_angle_site_symmetry_3
_geom_angle_publ_flag
O7 Fe O7 180.00(6) 3 . ?
O7 Fe O5 90.32(3) 3 3 ?
O7 Fe O5 89.68(3) . 3 ?
O7 Fe O5 89.68(3) 3 . ?
O7 Fe O5 90.32(3) . . ?
O5 Fe O5 180.00(3) 3 . ?
O7 Fe O6 88.83(3) 3 . ?
O7 Fe O6 91.17(3) . . ?
O5 Fe O6 91.05(3) 3 . ?
O5 Fe O6 88.95(3) . . ?
O7 Fe O6 91.17(3) 3 3 ?
O7 Fe O6 88.83(3) . 3 ?
O5 Fe O6 88.95(3) 3 3 ?
O5 Fe O6 91.05(3) . 3 ?
O6 Fe O6 180.00(5) . 3 ?
O2 S O3 108.43(5) . . ?
O2 S O1 109.51(6) . . ?
O3 S O1 107.87(5) . . ?
O2 S O4 110.55(5) . . ?
O3 S O4 110.35(4) . . ?
O1 S O4 110.08(5) . . ?
O2 S K 56.48(5) . 4_665 ?
O3 S K 105.06(3) . 4_665 ?
O1 S K 56.78(4) . 4_665 ?
O4 S K 144.59(3) . 4_665 ?
O2 S K 66.26(4) . 2_546 ?
O3 S K 44.62(3) . 2_546 ?
O1 S K 135.78(3) . 2_546 ?
O4 S K 112.28(3) . 2_546 ?
K S K 93.045(7) 4_665 2_546 ?
S O1 H6 124.9(6) . 2_556 ?
S O1 O7 126.18(5) . 2_556 ?
H6 O1 O7 1.3(6) 2_556 2_556 ?
S O1 K 125.88(5) . . ?
H6 O1 K 83.0(6) 2_556 . ?
O7 O1 K 82.46(3) 2_556 . ?
S O1 K 98.38(5) . 4_665 ?
H6 O1 K 102.5(6) 2_556 4_665 ?
O7 O1 K 101.86(3) 2_556 4_665 ?
K O1 K 121.56(3) . 4_665 ?
S O2 H3 127.6(6) . 1_656 ?
S O2 O6 128.67(6) . 1_656 ?
H3 O2 O6 1.2(6) 1_656 1_656 ?
S O2 K 98.98(5) . 4_665 ?
H3 O2 K 96.5(5) 1_656 4_665 ?
O6 O2 K 96.66(4) 1_656 4_665 ?
S O2 K 89.59(4) . 2_546 ?
H3 O2 K 129.8(6) 1_656 2_546 ?
O6 O2 K 128.77(4) 1_656 2_546 ?
K O2 K 110.95(3) 4_665 2_546 ?
S O3 H5 126.2(6) . 3_556 ?
S O3 H1 111.2(6) . . ?
H5 O3 H1 91.5(8) 3_556 . ?
S O3 O7 123.99(4) . 3_556 ?
H5 O3 O7 2.8(7) 3_556 3_556 ?
H1 O3 O7 94.1(6) . 3_556 ?
S O3 K 113.08(4) . 2_546 ?
H5 O3 K 105.7(6) 3_556 2_546 ?
H1 O3 K 105.8(5) . 2_546 ?
O7 O3 K 106.00(3) 3_556 2_546 ?
S O3 O5 110.12(4) . . ?
H5 O3 O5 89.5(6) 3_556 . ?
H1 O3 O5 3.6(6) . . ?
O7 O3 O5 92.08(3) 3_556 . ?
K O3 O5 109.21(3) 2_546 . ?
S O3 H5 167.4(3) . . ?
H5 O3 H5 45.6(10) 3_556 . ?
H1 O3 H5 63.7(7) . . ?
O7 O3 H5 48.1(4) 3_556 . ?
K O3 H5 79.5(3) 2_546 . ?
O5 O3 H5 64.0(3) . . ?
S O4 H4 122.0(5) . 4_666 ?
S O4 H2 126.5(5) . 1_556 ?
H4 O4 H2 89.6(7) 4_666 1_556 ?
S O4 O6 122.92(4) . 4_666 ?
H4 O4 O6 1.3(5) 4_666 4_666 ?
H2 O4 O6 88.4(5) 1_556 4_666 ?
S O4 O5 128.48(4) . 1_556 ?
H4 O4 O5 86.8(5) 4_666 1_556 ?
H2 O4 O5 2.8(5) 1_556 1_556 ?
O6 O4 O5 85.59(3) 4_666 1_556 ?
S O4 K 122.73(4) . 4_666 ?
H4 O4 K 94.2(5) 4_666 4_666 ?
H2 O4 K 92.6(5) 1_556 4_666 ?
O6 O4 K 94.17(3) 4_666 4_666 ?
O5 O4 K 92.52(3) 1_556 4_666 ?
H1 O5 H2 109.5(19) . . ?
H1 O5 Fe 108.0(15) . . ?
H2 O5 Fe 112.0(12) . . ?
H1 O5 O3 10.1(16) . . ?
H2 O5 O3 114.6(12) . . ?
Fe O5 O3 112.14(3) . . ?
H1 O5 O7 147.8(15) . 3 ?
H2 O5 O7 77.5(12) . 3 ?
Fe O5 O7 43.80(2) . 3 ?
O3 O5 O7 154.86(3) . 3 ?
H1 O5 O7 66.7(15) . . ?
H2 O5 O7 139.1(12) . . ?
Fe O5 O7 43.50(2) . . ?
O3 O5 O7 69.12(3) . . ?
O7 O5 O7 87.30(3) 3 . ?
H1 O5 O6 116.6(16) . . ?
H2 O5 O6 133.0(12) . . ?
Fe O5 O6 45.53(2) . . ?
O3 O5 O6 112.38(3) . . ?
O7 O5 O6 58.96(3) 3 . ?
O7 O5 O6 60.12(3) . . ?
H1 O5 K 94.9(15) . . ?
H2 O5 K 101.6(12) . . ?
Fe O5 K 128.89(3) . . ?
O3 O5 K 85.34(3) . . ?
O7 O5 K 114.88(3) 3 . ?
O7 O5 K 119.19(3) . . ?
O6 O5 K 83.39(3) . . ?
H1 O5 O6 89.6(15) . 3 ?
H2 O5 O6 81.6(12) . 3 ?
Fe O5 O6 44.48(2) . 3 ?
O3 O5 O6 98.88(3) . 3 ?
O7 O5 O6 59.66(2) 3 3 ?
O7 O5 O6 58.17(2) . 3 ?
O6 O5 O6 90.01(3) . 3 ?
K O5 O6 173.16(3) . 3 ?
H1 O5 H1 0(4) . . ?
H2 O5 H1 109.5(19) . . ?
Fe O5 H1 108.0(15) . . ?
O3 O5 H1 10.1(16) . . ?
O7 O5 H1 147.8(15) 3 . ?
O7 O5 H1 66.7(15) . . ?
O6 O5 H1 116.6(16) . . ?
K O5 H1 94.9(15) . . ?
O6 O5 H1 89.6(15) 3 . ?
H1 O5 H2 109.5(19) . . ?
H2 O5 H2 0(3) . . ?
Fe O5 H2 112.0(12) . . ?
O3 O5 H2 114.6(12) . . ?
O7 O5 H2 77.5(12) 3 . ?
O7 O5 H2 139.1(12) . . ?
O6 O5 H2 133.0(12) . . ?
K O5 H2 101.6(12) . . ?
O6 O5 H2 81.6(12) 3 . ?
H1 O5 H2 109.5(19) . . ?
Fe O6 K 136.38(3) . 4_565 ?
Fe O6 O7 44.20(2) . 3 ?
K O6 O7 175.82(3) 4_565 3 ?
Fe O6 O7 43.085(19) . . ?
K O6 O7 93.44(3) 4_565 . ?
O7 O6 O7 87.29(3) 3 . ?
Fe O6 O5 45.52(2) . . ?
K O6 O5 124.13(3) 4_565 . ?
O7 O6 O5 59.68(3) 3 . ?
O7 O6 O5 59.39(3) . . ?
Fe O6 H3 115.3(13) . . ?
K O6 H3 80.0(12) 4_565 . ?
O7 O6 H3 96.0(12) 3 . ?
O7 O6 H3 120.7(13) . . ?
O5 O6 H3 155.5(13) . . ?
Fe O6 H4 111.0(13) . . ?
K O6 H4 103.3(13) 4_565 . ?
O7 O6 H4 79.0(13) 3 . ?
O7 O6 H4 134.5(13) . . ?
O5 O6 H4 76.5(13) . . ?
H3 O6 H4 103.9(18) . . ?
Fe O7 O5 46.18(2) . . ?
Fe O7 O6 45.74(2) . . ?
O5 O7 O6 60.49(3) . . ?
Fe O7 H5 117.4(17) . . ?
O5 O7 H5 126.7(16) . . ?
O6 O7 H5 75.7(17) . . ?
Fe O7 H6 121.8(13) . . ?
O5 O7 H6 126.9(13) . . ?
O6 O7 H6 159.0(13) . . ?
H5 O7 H6 105.0(19) . . ?
O3 K O4 106.23(2) 2_556 4_564 ?
O3 K O1 104.72(2) 2_556 . ?
O4 K O1 139.30(2) 4_564 . ?
O3 K O2 74.70(2) 2_556 4_565 ?
O4 K O2 118.03(2) 4_564 4_565 ?
O1 K O2 95.20(3) . 4_565 ?
O3 K O1 118.14(2) 2_556 4_565 ?
O4 K O1 85.59(3) 4_564 4_565 ?
O1 K O1 102.36(2) . 4_565 ?
O2 K O1 48.22(2) 4_565 4_565 ?
O3 K O6 73.16(2) 2_556 4_665 ?
O4 K O6 84.46(2) 4_564 4_665 ?
O1 K O6 79.86(2) . 4_665 ?
O2 K O6 144.94(2) 4_565 4_665 ?
O1 K O6 166.79(2) 4_565 4_665 ?
O3 K O5 149.91(2) 2_556 . ?
O4 K O5 76.25(2) 4_564 . ?
O1 K O5 63.77(2) . . ?
O2 K O5 131.58(3) 4_565 . ?
O1 K O5 91.88(2) 4_565 . ?
O6 K O5 77.33(2) 4_665 . ?
O3 K O2 45.67(2) 2_556 2_556 ?
O4 K O2 70.61(2) 4_564 2_556 ?
O1 K O2 148.37(2) . 2_556 ?
O2 K O2 69.05(3) 4_565 2_556 ?
O1 K O2 87.57(2) 4_565 2_556 ?
O6 K O2 97.28(2) 4_665 2_556 ?
O5 K O2 146.81(2) . 2_556 ?
O3 K S 94.056(17) 2_556 4_565 ?
O4 K S 98.511(19) 4_564 4_565 ?
O1 K S 105.012(19) . 4_565 ?
O2 K S 24.544(17) 4_565 4_565 ?
O1 K S 24.833(16) 4_565 4_565 ?
O6 K S 167.180(17) 4_665 4_565 ?
O5 K S 115.490(16) . 4_565 ?
O2 K S 72.253(18) 2_556 4_565 ?
O3 K S 22.298(15) 2_556 2_556 ?
O4 K S 86.439(17) 4_564 2_556 ?
O1 K S 127.008(17) . 2_556 ?
O2 K S 74.72(2) 4_565 2_556 ?
O1 K S 107.273(17) 4_565 2_556 ?
O6 K S 80.765(16) 4_665 2_556 ?
O5 K S 153.165(17) . 2_556 ?
O2 K S 24.146(15) 2_556 2_556 ?
S K S 86.955(7) 4_565 2_556 ?

loop_
_geom_bond_atom_site_label_1
_geom_bond_atom_site_label_2
_geom_bond_distance
_geom_bond_site_symmetry_2
_geom_bond_publ_flag
Fe O7 2.0639(7) 3 ?
Fe O7 2.0639(7) . ?
Fe O5 2.1635(7) 3 ?
Fe O5 2.1635(7) . ?
Fe O6 2.1639(7) . ?
Fe O6 2.1639(7) 3 ?
S O2 1.4623(8) . ?
S O3 1.4744(7) . ?
S O1 1.4762(8) . ?
S O4 1.4776(7) . ?
S K 3.4773(4) 4_665 ?
S K 3.5748(4) 2_546 ?
O1 H6 1.81(2) 2_556 ?
O1 O7 2.6467(11) 2_556 ?
O1 K 2.9128(10) . ?
O1 K 2.9406(10) 4_665 ?
O2 H3 1.866(19) 1_656 ?
O2 O6 2.6806(12) 1_656 ?
O2 K 2.9349(12) 4_665 ?
O2 K 3.2725(11) 2_546 ?
O3 H5 1.98(2) 3_556 ?
O3 H1 2.06(2) . ?
O3 O7 2.7090(11) 3_556 ?
O3 K 2.7294(8) 2_546 ?
O3 O5 2.7858(11) . ?
O3 H5 3.65(2) . ?
O4 H4 1.946(18) 4_666 ?
O4 H2 1.951(18) 1_556 ?
O4 O6 2.7385(11) 4_666 ?
O4 O5 2.8107(11) 1_556 ?
O4 K 2.8188(9) 4_666 ?
O5 H1 0.74(2) . ?
O5 H2 0.867(18) . ?
O5 O7 2.9818(11) 3 ?
O5 O7 2.9983(11) . ?
O5 O6 3.0319(11) . ?
O5 K 3.0876(9) . ?
O5 O6 3.0878(11) 3 ?
O5 H1 0.74(2) . ?
O5 H2 0.867(18) . ?
O6 K 2.9446(8) 4_565 ?
O6 O7 2.9596(10) 3 ?
O6 O7 3.0208(11) . ?
O6 H3 0.815(19) . ?
O6 H4 0.794(18) . ?
O7 H5 0.74(2) . ?
O7 H6 0.84(2) . ?
K O3 2.7294(8) 2_556 ?
K O4 2.8188(9) 4_564 ?
K O2 2.9349(12) 4_565 ?
K O1 2.9406(10) 4_565 ?
K O6 2.9446(8) 4_665 ?
K O2 3.2725(11) 2_556 ?
K S 3.4773(4) 4_565 ?
K S 3.5748(4) 2_556 ?

loop_
_geom_hbond_atom_site_label_D
_geom_hbond_atom_site_label_H
_geom_hbond_atom_site_label_A
_geom_hbond_distance_DH
_geom_hbond_distance_HA
_geom_hbond_distance_DA
_geom_hbond_angle_DHA
_geom_hbond_site_symmetry_A
O5 H1 O3 0.74(2) 2.06(2) 2.7858(11) 166(2) .
O5 H2 O4 0.867(18) 1.951(18) 2.8107(11) 170.9(17) 1_554
O6 H3 O2 0.815(19) 1.866(19) 2.6806(12) 176.1(19) 1_454
O6 H4 O4 0.794(18) 1.946(18) 2.7385(11) 175.7(18) 4_564
O7 H5 O3 0.74(2) 1.98(2) 2.7090(11) 170(2) 3_556
O7 H6 O1 0.84(2) 1.81(2) 2.6467(11) 176.0(19) 2_546
